data_4512307
loop_
_publ_author_name
'Ueda, Kouhei'
'Oguni, Masaharu'
'Asaji, Tetsuo'

_publ_section_title
;
 Halogen Bond as Controlling the Crystal Structure of
 4-Amino-3,5-Dihalogenobenzoic Acid and Its Effect on the Positional
 Ordering/Disordering of Acid Protons
;
_journal_issue 12
_journal_name_full 'Crystal Growth &amp; Design'
_journal_page_first 6189
_journal_paper_doi 10.1021/cg501479p
_journal_volume 14
_journal_year 2014
_chemical_formula_moiety 'C7 H5 Cl2 N O2 '
_chemical_formula_sum 'C7 H5 Cl2 N O2'
_chemical_formula_weight 206.03
_space_group_IT_number 53
_symmetry_cell_setting orthorhombic
_symmetry_Int_Tables_number 53
_symmetry_space_group_name_Hall '-P 2ac 2'
_symmetry_space_group_name_H-M 'P m n a'
_cell_angle_alpha 90.0000
_cell_angle_beta 90.0000
_cell_angle_gamma 90.0000
_cell_formula_units_Z 8
_cell_length_a 22.252(2)
_cell_length_b 3.7729(3)
_cell_length_c 19.6529(17)
_cell_measurement_reflns_used 3228
_cell_measurement_temperature 160
_cell_measurement_theta_max 27.5
_cell_measurement_theta_min 3.1
_cell_volume 1650.0(2)
_computing_cell_refinement CrystalClear
_computing_data_collection CrystalClear
_computing_data_reduction CrystalStructure
_computing_publication_material 'CrystalStructure 3.8'
_computing_structure_refinement SHELXL
_computing_structure_solution SIR92
_diffrn_ambient_temperature 160
_diffrn_detector_area_resol_mean 7.31
_diffrn_measured_fraction_theta_full 0.996
_diffrn_measured_fraction_theta_max 0.996
_diffrn_measurement_device_type 'Rigaku Mercury'
_diffrn_measurement_method \w
_diffrn_radiation_type 'Mo K\a'
_diffrn_radiation_wavelength 0.71075
_diffrn_reflns_av_R_equivalents 0.135
_diffrn_reflns_limit_h_max 28
_diffrn_reflns_limit_h_min -28
_diffrn_reflns_limit_k_max 4
_diffrn_reflns_limit_k_min -4
_diffrn_reflns_limit_l_max 24
_diffrn_reflns_limit_l_min -25
_diffrn_reflns_number 14604
_diffrn_reflns_theta_full 27.48
_diffrn_reflns_theta_max 27.48
_exptl_absorpt_coefficient_mu 0.738
_exptl_absorpt_correction_T_max 0.9782
_exptl_absorpt_correction_T_min 0.8663
_exptl_absorpt_correction_type multi-scan
_exptl_absorpt_process_details 'REQAB (Rigaku, 1998)'
_exptl_crystal_colour colorless
_exptl_crystal_density_diffrn 1.659
_exptl_crystal_density_method 'not measured'
_exptl_crystal_description prism
_exptl_crystal_F_000 832.00
_exptl_crystal_size_max 0.20
_exptl_crystal_size_mid 0.03
_exptl_crystal_size_min 0.03
_refine_diff_density_max 0.46
_refine_diff_density_min -0.49
_refine_ls_extinction_method none
_refine_ls_goodness_of_fit_ref 1.111
_refine_ls_hydrogen_treatment refall
_refine_ls_number_parameters 134
_refine_ls_number_reflns 1934
_refine_ls_R_factor_gt 0.0527
_refine_ls_shift/su_max 0.0000
_refine_ls_structure_factor_coef Fsqd
_refine_ls_weighting_details 'w = 1/[\s^2^(Fo^2^)+(0.0863P)^2^+0.2707P] where P=(Fo^2^+2Fc^2^)/3'
_refine_ls_weighting_scheme calc
_refine_ls_wR_factor_ref 0.1497
_reflns_number_gt 1680
_reflns_number_total 1934
_reflns_threshold_expression F^2^>2.0\s(F^2^)
_cod_data_source_file cg501479p_si_002.cif
_cod_data_source_block ACBA160K
_cod_depositor_comments
;
The following automatic conversions were performed:

'_exptl_absorpt_correction_type' value 'Multi-scan' changed to
'multi-scan' according to
/home/saulius/struct/COD-crude-data--automatic-downloads/rss-feeds/ACS/lib/dictionaries/cif_core.dic
dictionary named 'cif_core.dic' version 2.4.2 from 2011-04-26.

Automatic conversion script
Id: cif_fix_values 2935 2014-11-11 08:27:57Z andrius 

 Adding full bibliography for 4512306--4512309.cif.
;
_cod_original_cell_volume 1649.9(2)
_cod_original_formula_sum 'C7 H5 Cl2 N O2 '
_cod_database_code 4512307

loop_
_symmetry_equiv_pos_site_id
_symmetry_equiv_pos_as_xyz
1 +X,+Y,+Z
2 -X,+Y,+Z
3 1/2+X,-Y,1/2+Z
4 1/2-X,-Y,1/2+Z
5 -X,-Y,-Z
6 +X,-Y,-Z
7 1/2-X,+Y,1/2-Z
8 1/2+X,+Y,1/2-Z

loop_
_atom_site_label
_atom_site_type_symbol
_atom_site_fract_x
_atom_site_fract_y
_atom_site_fract_z
_atom_site_U_iso_or_equiv
_atom_site_adp_type
_atom_site_occupancy
_atom_site_symmetry_multiplicity
_atom_site_calc_flag
_atom_site_refinement_flags
Cl(1) Cl 0.28387(2) 0.79051(17) 0.62610(3) 0.0326(2) Uani 1.00 1 d .
Cl(2) Cl 0.12163(2) 0.20122(18) 0.71690(3) 0.0321(2) Uani 1.00 1 d .
O(1) O 0.05845(7) 0.3594(5) 0.44996(9) 0.0328(4) Uani 1.00 1 d .
O(2) O 0.05019(7) 0.8299(4) 0.94214(9) 0.0285(4) Uani 1.00 1 d .
N(1) N 0.33930(12) 0.5000 0.5000 0.0362(7) Uani 1.00 2 d S
N(2) N 0.0000 0.0550(8) 0.66088(14) 0.0315(6) Uani 1.00 2 d S
C(1) C 0.15191(12) 0.5000 0.5000 0.0214(6) Uani 1.00 2 d S
C(2) C 0.18351(9) 0.6293(6) 0.55608(11) 0.0225(4) Uani 1.00 1 d .
C(3) C 0.24515(9) 0.6288(5) 0.55570(11) 0.0237(4) Uani 1.00 1 d .
C(4) C 0.27877(12) 0.5000 0.5000 0.0237(6) Uani 1.00 2 d S
C(5) C 0.08603(12) 0.5000 0.5000 0.0237(6) Uani 1.00 2 d S
C(6) C 0.0000 0.5658(8) 0.84934(14) 0.0211(6) Uani 1.00 2 d S
C(7) C 0.05425(9) 0.4784(5) 0.81744(11) 0.0217(4) Uani 1.00 1 d .
C(8) C 0.05370(10) 0.3115(5) 0.75537(11) 0.0230(4) Uani 1.00 1 d .
C(9) C 0.0000 0.2189(8) 0.72104(15) 0.0234(6) Uani 1.00 2 d S
C(10) C 0.0000 0.7497(7) 0.91490(15) 0.0185(6) Uani 1.00 2 d S
H(1) H 0.1635(11) 0.705(6) 0.5918(13) 0.028(7) Uiso 1.00 1 c .
H(2) H 0.3559(12) 0.582(8) 0.5328(15) 0.041(8) Uiso 1.00 1 c .
H(3) H 0.0919(10) 0.548(7) 0.8408(13) 0.028(6) Uiso 1.00 1 c .
H(4) H 0.0323(11) -0.003(9) 0.6430(15) 0.045(8) Uiso 1.00 1 c .

loop_
_atom_site_aniso_label
_atom_site_aniso_U_11
_atom_site_aniso_U_22
_atom_site_aniso_U_33
_atom_site_aniso_U_12
_atom_site_aniso_U_13
_atom_site_aniso_U_23
Cl(1) 0.0264(3) 0.0422(4) 0.0291(3) -0.0007(2) -0.0093(2) -0.0072(2)
Cl(2) 0.0289(3) 0.0372(4) 0.0302(3) 0.0010(2) 0.0100(2) -0.0091(2)
O(1) 0.0213(7) 0.0500(11) 0.0272(9) -0.0001(6) -0.0023(6) -0.0176(7)
O(2) 0.0237(7) 0.0379(10) 0.0238(8) 0.0032(6) -0.0060(6) -0.0085(6)
N(1) 0.0207(12) 0.055(2) 0.0328(16) 0.0000 0.0000 -0.0092(14)
N(2) 0.0355(15) 0.0379(17) 0.0212(13) 0.0000 0.0000 -0.0098(11)
C(1) 0.0201(13) 0.0246(14) 0.0196(13) 0.0000 0.0000 -0.0018(11)
C(2) 0.0218(9) 0.0259(11) 0.0197(10) 0.0010(8) 0.0001(7) -0.0020(8)
C(3) 0.0216(9) 0.0265(10) 0.0230(10) 0.0004(8) -0.0036(7) 0.0001(8)
C(4) 0.0196(12) 0.0267(15) 0.0250(14) 0.0000 0.0000 0.0038(12)
C(5) 0.0214(13) 0.0294(16) 0.0204(14) 0.0000 0.0000 -0.0035(12)
C(6) 0.0245(13) 0.0208(15) 0.0180(13) 0.0000 0.0000 -0.0011(11)
C(7) 0.0245(9) 0.0220(10) 0.0188(9) 0.0004(7) 0.0008(7) -0.0007(8)
C(8) 0.0244(10) 0.0236(11) 0.0209(11) 0.0010(7) 0.0040(8) -0.0007(8)
C(9) 0.0314(15) 0.0210(15) 0.0178(14) 0.0000 0.0000 -0.0011(10)
C(10) 0.0189(13) 0.0210(14) 0.0156(13) 0.0000 0.0000 0.0012(10)

loop_
_atom_type_symbol
_atom_type_description
_atom_type_scat_dispersion_real
_atom_type_scat_dispersion_imag
_atom_type_scat_source
C C 0.003 0.002
;
International Tables for Crystallography
(1992, Vol. C, Tables 4.2.6.8 and 6.1.1.4)
;
H H 0.000 0.000
;
International Tables for Crystallography
(1992, Vol. C, Table 6.1.1.4)
;
Cl Cl 0.148 0.159
;
International Tables for Crystallography
(1992, Vol. C, Tables 4.2.6.8 and 6.1.1.4)
;
N N 0.006 0.003
;
International Tables for Crystallography
(1992, Vol. C, Tables 4.2.6.8 and 6.1.1.4)
;
O O 0.011 0.006
;
International Tables for Crystallography
(1992, Vol. C, Tables 4.2.6.8 and 6.1.1.4)
;

loop_
_geom_angle_atom_site_label_1
_geom_angle_atom_site_label_2
_geom_angle_atom_site_label_3
_geom_angle
_geom_angle_publ_flag
_geom_angle_site_symmetry_1
_geom_angle_site_symmetry_3
C(2) C(1) C(2) 119.5(2) yes . 6_566
C(2) C(1) C(5) 120.26(12) yes . .
C(2) C(1) C(5) 120.26(12) yes 6_566 .
C(1) C(2) C(3) 119.9(2) yes . .
Cl(1) C(3) C(2) 119.36(16) yes . .
Cl(1) C(3) C(4) 118.34(15) yes . .
C(2) C(3) C(4) 122.3(2) yes . .
N(1) C(4) C(3) 121.99(12) yes . .
N(1) C(4) C(3) 121.99(12) yes . 6_566
C(3) C(4) C(3) 116.0(2) yes . 6_566
O(1) C(5) O(1) 122.4(2) yes . 6_566
O(1) C(5) C(1) 118.78(12) yes . .
O(1) C(5) C(1) 118.78(12) yes 6_566 .
C(7) C(6) C(7) 119.2(2) yes . 2_555
C(7) C(6) C(10) 120.41(13) yes . .
C(7) C(6) C(10) 120.41(13) yes 2_555 .
C(6) C(7) C(8) 119.90(19) yes . .
Cl(2) C(8) C(7) 119.20(16) yes . .
Cl(2) C(8) C(9) 117.83(17) yes . .
C(7) C(8) C(9) 123.0(2) yes . .
N(2) C(9) C(8) 122.45(13) yes . .
N(2) C(9) C(8) 122.45(13) yes . 2_555
C(8) C(9) C(8) 115.1(2) yes . 2_555
O(2) C(10) O(2) 122.3(2) yes . 2_555
O(2) C(10) C(6) 118.83(13) yes . .
O(2) C(10) C(6) 118.83(13) yes 2_555 .
C(4) N(1) H(2) 117(2) no . .
C(4) N(1) H(2) 117(2) no . 6_566
H(2) N(1) H(2) 125(2) no . 6_566
C(9) N(2) H(4) 120(2) no . .
C(9) N(2) H(4) 120(2) no . 2_555
H(4) N(2) H(4) 120(2) no . 2_555
C(1) C(2) H(1) 119.4(17) no . .
C(3) C(2) H(1) 120.7(17) no . .
C(6) C(7) H(3) 117.3(14) no . .
C(8) C(7) H(3) 122.7(14) no . .

loop_
_geom_bond_atom_site_label_1
_geom_bond_atom_site_label_2
_geom_bond_distance
_geom_bond_publ_flag
_geom_bond_site_symmetry_2
Cl(1) C(3) 1.740(2) yes .
Cl(2) C(8) 1.741(2) yes .
O(1) C(5) 1.275(2) yes .
O(2) C(10) 1.275(2) yes .
N(1) C(4) 1.347(3) yes .
N(2) C(9) 1.334(4) yes .
C(1) C(2) 1.395(2) yes .
C(1) C(2) 1.395(2) yes 6_566
C(1) C(5) 1.466(3) yes .
C(2) C(3) 1.372(2) yes .
C(3) C(4) 1.412(2) yes .
C(6) C(7) 1.400(2) yes .
C(6) C(7) 1.400(2) yes 2_555
C(6) C(10) 1.463(4) yes .
C(7) C(8) 1.373(3) yes .
C(8) C(9) 1.416(2) yes .
N(1) H(2) 0.80(3) no .
N(1) H(2) 0.80(2) no 6_566
N(2) H(4) 0.83(2) no .
N(2) H(4) 0.83(2) no 2_555
C(2) H(1) 0.88(2) no .
C(7) H(3) 0.99(2) no .

loop_
_geom_contact_atom_site_label_1
_geom_contact_atom_site_label_2
_geom_contact_distance
_geom_contact_site_symmetry_2
Cl(1) C(3) 3.558(2) 1_565
O(1) O(1) 2.601(2) 2_555
O(1) O(1) 3.429(2) 5_566
O(1) O(1) 3.350(2) 6_556
O(1) N(2) 2.980(3) 5_556
O(1) N(2) 3.364(3) 5_566
O(1) C(5) 3.443(2) 1_545
O(1) C(5) 3.404(2) 2_555
O(2) O(2) 3.436(2) 5_577
O(2) O(2) 3.372(2) 6_567
O(2) O(2) 2.612(2) 6_577
O(2) N(1) 2.981(2) 4_565
O(2) C(6) 3.505(3) 1_565
O(2) C(7) 3.464(2) 1_565
O(2) C(10) 3.414(3) 5_577
N(1) O(2) 2.981(2) 4_564
N(1) O(2) 2.981(2) 7_556
N(2) O(1) 2.980(3) 5_556
N(2) O(1) 3.364(3) 5_566
N(2) O(1) 2.980(3) 6_556
N(2) O(1) 3.364(3) 6_566
N(2) C(8) 3.570(3) 1_545
N(2) C(8) 3.570(3) 2_545
N(2) C(9) 3.369(4) 1_545
C(1) C(2) 3.536(2) 1_545
C(1) C(2) 3.536(2) 6_576
C(2) C(1) 3.536(2) 1_565
C(2) C(2) 3.561(3) 6_576
C(3) Cl(1) 3.558(2) 1_545
C(3) C(3) 3.555(3) 6_576
C(3) C(4) 3.544(2) 1_565
C(4) C(3) 3.544(2) 1_545
C(4) C(3) 3.544(2) 6_576
C(5) O(1) 3.443(2) 1_565
C(5) O(1) 3.404(2) 2_555
C(5) O(1) 3.404(2) 5_566
C(5) O(1) 3.443(2) 6_556
C(6) O(2) 3.505(3) 1_545
C(6) O(2) 3.505(3) 2_545
C(6) C(8) 3.571(3) 1_565
C(6) C(8) 3.571(3) 2_565
C(6) C(9) 3.526(4) 1_565
C(6) C(10) 3.338(4) 1_545
C(7) O(2) 3.464(2) 1_545
C(7) C(8) 3.372(3) 1_565
C(7) C(9) 3.585(3) 1_565
C(7) C(10) 3.561(3) 1_545
C(8) N(2) 3.570(3) 1_565
C(8) C(6) 3.571(3) 1_545
C(8) C(7) 3.372(3) 1_545
C(9) N(2) 3.369(4) 1_565
C(9) C(6) 3.526(4) 1_545
C(9) C(7) 3.585(3) 1_545
C(9) C(7) 3.585(3) 2_545
C(10) O(2) 3.414(3) 5_577
C(10) O(2) 3.414(3) 6_577
C(10) C(6) 3.338(4) 1_565
C(10) C(7) 3.561(3) 1_565
C(10) C(7) 3.561(3) 2_565
Cl(1) H(3) 2.98(2) 7_556
Cl(2) H(1) 3.23(2) 1_545
Cl(2) H(1) 3.24(2) .
Cl(2) H(3) 3.53(2) 1_545
O(1) H(4) 3.04(2) 5_556
O(1) H(4) 2.34(3) 6_556
O(1) H(4) 3.09(3) 6_566
O(2) H(2) 3.15(2) 4_565
O(2) H(2) 3.53(3) 4_575
O(2) H(2) 2.34(2) 7_556
O(2) H(2) 3.56(3) 7_566
O(2) H(3) 3.49(2) 1_565
N(1) H(2) 3.54(3) 1_545
N(1) H(2) 3.54(3) 6_576
N(1) H(3) 3.49(2) 4_564
N(1) H(3) 3.49(2) 7_556
C(1) H(1) 3.51(2) 1_545
C(1) H(1) 3.51(2) 6_576
C(2) H(1) 3.59(2) 1_545
C(5) H(4) 3.60(3) .
C(5) H(4) 3.58(3) 1_565
C(5) H(4) 3.58(3) 6_556
C(5) H(4) 3.60(3) 6_566
C(7) H(2) 3.58(2) 7_556
C(8) H(3) 3.44(2) 1_545
C(8) H(4) 3.43(3) 1_565
C(9) H(4) 3.39(3) 1_565
C(9) H(4) 3.39(3) 2_565
C(10) H(2) 3.43(2) 7_556
C(10) H(2) 3.43(2) 8_456
H(1) Cl(2) 3.24(2) .
H(1) Cl(2) 3.23(2) 1_565
H(1) C(1) 3.51(2) 1_565
H(1) C(2) 3.59(2) 1_565
H(1) H(4) 3.28(3) 1_565
H(2) O(2) 3.15(2) 4_564
H(2) O(2) 3.53(3) 4_574
H(2) O(2) 3.56(3) 7_546
H(2) O(2) 2.34(2) 7_556
H(2) N(1) 3.54(3) 1_565
H(2) C(7) 3.58(2) 7_556
H(2) C(10) 3.43(2) 7_556
H(2) H(2) 3.41(4) 6_576
H(2) H(3) 2.75(3) 7_556
H(3) Cl(1) 2.98(2) 7_556
H(3) Cl(2) 3.53(2) 1_565
H(3) O(2) 3.49(2) 1_545
H(3) N(1) 3.49(2) 4_565
H(3) C(8) 3.44(2) 1_565
H(3) H(2) 2.75(3) 7_556
H(4) O(1) 3.04(2) 5_556
H(4) O(1) 2.34(3) 6_556
H(4) O(1) 3.09(3) 6_566
H(4) C(5) 3.58(3) 1_545
H(4) C(5) 3.60(3) .
H(4) C(8) 3.43(3) 1_545
H(4) C(9) 3.39(3) 1_545
H(4) H(1) 3.28(3) 1_545

loop_
_geom_torsion_atom_site_label_1
_geom_torsion_atom_site_label_2
_geom_torsion_atom_site_label_3
_geom_torsion_atom_site_label_4
_geom_torsion
_geom_torsion_site_symmetry_1
_geom_torsion_site_symmetry_3
_geom_torsion_site_symmetry_4
C(2) C(1) C(2) C(3) 0.1(2) . 6_566 6_566
C(2) C(1) C(2) C(3) 0.06(15) 6_566 . .
C(2) C(1) C(5) O(1) -175.53(14) . . .
C(2) C(1) C(5) O(1) 4.47(14) . . 6_566
C(5) C(1) C(2) C(3) -179.94(11) . . .
C(2) C(1) C(5) O(1) 4.47(14) 6_566 . .
C(2) C(1) C(5) O(1) -175.53(14) 6_566 . 6_566
C(5) C(1) C(2) C(3) -179.94(12) . 6_566 6_566
C(1) C(2) C(3) Cl(1) -179.92(13) . . .
C(1) C(2) C(3) C(4) -0.1(2) . . .
Cl(1) C(3) C(4) N(1) -0.15(18) . . .
Cl(1) C(3) C(4) C(3) 179.85(13) . . 6_566
C(2) C(3) C(4) N(1) -179.93(12) . . .
C(2) C(3) C(4) C(3) 0.1(2) . . 6_566
C(7) C(6) C(7) C(8) -0.5(3) . 2_555 2_555
C(7) C(6) C(7) C(8) 0.5(3) 2_555 . .
C(7) C(6) C(10) O(2) 0.3(4) . . .
C(7) C(6) C(10) O(2) 179.0(2) . . 2_555
C(10) C(6) C(7) C(8) -178.8(2) . . .
C(7) C(6) C(10) O(2) -179.0(2) 2_555 . .
C(7) C(6) C(10) O(2) -0.3(4) 2_555 . 2_555
C(10) C(6) C(7) C(8) 178.8(2) . 2_555 2_555
C(6) C(7) C(8) Cl(2) -179.40(19) . . .
C(6) C(7) C(8) C(9) -0.3(3) . . .
Cl(2) C(8) C(9) N(2) -0.5(3) . . .
Cl(2) C(8) C(9) C(8) 179.19(18) . . 2_555
C(7) C(8) C(9) N(2) -179.6(2) . . .
C(7) C(8) C(9) C(8) 0.1(2) . . 2_555
